data_9015698
loop_
_publ_author_name
'Hanic, F.'
'Handlovic, M.'
'Kapralik, I.'

_publ_section_title
;
 The structure of a quaternary phase Ca20Al32-2vMgvSivO68
;
_journal_name_full 'Acta Crystallographica, Section B'
_journal_page_first 2863
_journal_page_last 2869
_journal_paper_doi 10.1107/S0567740880010436
_journal_volume 36
_journal_year 1980
_chemical_compound_source Synthetic
_chemical_formula_sum 'Al6.5 Ca5 Mg0.75 O17 Si0.75'
_space_group_IT_number 59
_symmetry_space_group_name_Hall '-P 2ab 2a'
_symmetry_space_group_name_H-M 'P m m n :2'
_cell_angle_alpha 90
_cell_angle_beta 90
_cell_angle_gamma 90
_cell_length_a 27.638
_cell_length_b 10.799
_cell_length_c 5.123
_cell_formula_units_Z 4
_cell_volume 1529.025
_database_code_amcsd 0017814
_exptl_crystal_density_diffrn 2.985
_cod_original_sg_symbol_H-M 'P m m n'
_cod_original_formula_sum 'Ca5 Al6.5 Mg.75 Si.75 O17'
_cod_database_code 9015698
_amcsd_formula_title Ca20Al26Mg3Si3O68

loop_
_space_group_symop_operation_xyz
x,y,z
x,1/2-y,z
-x,1/2+y,-z
1/2-x,y,z
1/2+x,-y,-z
1/2+x,1/2+y,-z
1/2-x,1/2-y,z
-x,-y,-z

loop_
_atom_site_label
_atom_site_fract_x
_atom_site_fract_y
_atom_site_fract_z
_atom_site_occupancy
Ca1 0.06860 0.92190 0.31360 1.00000
Ca2 0.81270 0.25000 0.68020 1.00000
Ca3 0.25000 0.08840 0.27950 1.00000
Ca4 0.12490 0.25000 0.27730 1.00000
Al1 0.89740 0.25000 0.23990 1.00000
Al2 0.84920 0.99640 0.19750 1.00000
MgM1 0.95430 0.89890 0.12560 0.25000
AlM1 0.95430 0.89890 0.12560 0.75000
MgM2 0.01610 0.25000 0.37190 0.25000
AlM2 0.01610 0.25000 0.37190 0.75000
SiS1 0.25000 0.89290 0.84340 0.37500
SiS2 0.19430 0.25000 0.73760 0.37500
AlS1 0.25000 0.89290 0.84340 0.62500
AlS2 0.19430 0.25000 0.73760 0.62500
O1 0.95680 0.88000 0.47400 1.00000
O2 0.89760 0.94630 0.99520 1.00000
O3 0.86880 0.12050 0.38570 1.00000
O4 0.79930 0.03830 0.01050 1.00000
O5 0.83470 0.87410 0.40920 1.00000
O6 0.03790 0.25000 0.03650 1.00000
O7 0.00000 0.00000 0.00000 1.00000
O8 0.89710 0.25000 0.90180 1.00000
O9 0.19520 0.25000 0.06610 1.00000
O10 0.25000 0.88990 0.51580 1.00000
O11 0.95410 0.25000 0.40630 1.00000
O12 0.25000 0.25000 0.59940 1.00000
O13 0.25000 0.75000 0.98980 1.00000

loop_
_cod_related_entry_id
_cod_related_entry_database
_cod_related_entry_code
1 AMCSD 0017814
